data_4511620
loop_
_publ_author_name
'Venkataramanan, Balasubramaniam'
'James, Wong Ling Guan'
'Vittal, Jagadese J.'
'Suresh, Valiyaveettil'

_publ_section_title
;
 Synthesis and Solid-State Self-Assembly of Polyphenols
;
_journal_issue 3
_journal_name_full 'Crystal Growth &amp; Design'
_journal_page_first 553
_journal_paper_doi 10.1021/cg0341508
_journal_volume 4
_journal_year 2004
_chemical_formula_sum 'C19 H24 O9'
_chemical_formula_weight 396.38
_chemical_name_systematic ?
_space_group_IT_number 2
_symmetry_cell_setting triclinic
_symmetry_space_group_name_Hall '-P 1'
_symmetry_space_group_name_H-M 'P -1'
_atom_sites_solution_hydrogens geom
_atom_sites_solution_primary direct
_atom_sites_solution_secondary difmap
_audit_creation_method SHELXL-97
_cell_angle_alpha 75.083(2)
_cell_angle_beta 88.217(2)
_cell_angle_gamma 87.818(2)
_cell_formula_units_Z 2
_cell_length_a 8.3808(7)
_cell_length_b 10.8134(9)
_cell_length_c 11.1500(9)
_cell_measurement_reflns_used 2648
_cell_measurement_temperature 223(2)
_cell_measurement_theta_max 24.5
_cell_measurement_theta_min 2.4
_cell_volume 975.47(14)
_computing_cell_refinement 'Bruker AXS, SAINT'
_computing_data_collection 'Bruker AXS, SMART'
_computing_data_reduction 'Bruker AXS, SAINT'
_computing_molecular_graphics 'Bruker AXS, SHELXTL'
_computing_publication_material 'Bruker AXS, SHELXTL'
_computing_structure_refinement 'SHELXL-97 (Sheldrick, 1997)'
_computing_structure_solution 'SHELXS-97 (Sheldrick, 1990)'
_diffrn_ambient_temperature 223(2)
_diffrn_measured_fraction_theta_full 0.991
_diffrn_measured_fraction_theta_max 0.991
_diffrn_measurement_method '\w scans'
_diffrn_radiation_monochromator graphite
_diffrn_radiation_source 'fine-focus sealed tube'
_diffrn_radiation_type MoK\a
_diffrn_radiation_wavelength 0.71073
_diffrn_reflns_av_R_equivalents 0.0556
_diffrn_reflns_av_sigmaI/netI 0.0525
_diffrn_reflns_limit_h_max 11
_diffrn_reflns_limit_h_min -11
_diffrn_reflns_limit_k_max 15
_diffrn_reflns_limit_k_min -15
_diffrn_reflns_limit_l_max 15
_diffrn_reflns_limit_l_min -15
_diffrn_reflns_number 15063
_diffrn_reflns_theta_full 30.01
_diffrn_reflns_theta_max 30.01
_diffrn_reflns_theta_min 1.89
_exptl_absorpt_coefficient_mu 0.108
_exptl_absorpt_correction_T_max 0.9828
_exptl_absorpt_correction_T_min 0.6663
_exptl_absorpt_correction_type 'sadabs (Sheldrick, 1996)'
_exptl_crystal_colour orange
_exptl_crystal_density_diffrn 1.350
_exptl_crystal_density_meas ?
_exptl_crystal_density_method 'not measured'
_exptl_crystal_description 'rectangular shape, cut'
_exptl_crystal_F_000 420
_exptl_crystal_size_max 0.4
_exptl_crystal_size_mid 0.2
_exptl_crystal_size_min 0.1
_refine_diff_density_max 0.340
_refine_diff_density_min -0.276
_refine_diff_density_rms 0.067
_refine_ls_extinction_method none
_refine_ls_goodness_of_fit_ref 1.046
_refine_ls_hydrogen_treatment mixed
_refine_ls_matrix_type full
_refine_ls_number_parameters 319
_refine_ls_number_reflns 5639
_refine_ls_number_restraints 0
_refine_ls_restrained_S_all 1.046
_refine_ls_R_factor_all 0.0692
_refine_ls_R_factor_gt 0.0521
_refine_ls_shift/su_max 0.000
_refine_ls_shift/su_mean 0.000
_refine_ls_structure_factor_coef Fsqd
_refine_ls_weighting_details 'calc w=1/[\s^2^(Fo^2^)+(0.0600P)^2^+0.0000P] where P=(Fo^2^+2Fc^2^)/3'
_refine_ls_weighting_scheme calc
_refine_ls_wR_factor_gt 0.1167
_refine_ls_wR_factor_ref 0.1227
_reflns_number_gt 4116
_reflns_number_total 5639
_reflns_threshold_expression >2sigma(I)
_cod_data_source_file cg0341508si20040303_042541.cif
_cod_data_source_block 189a
_cod_depositor_comments
;
The original CIF contained some information in plain text format that 
was 'glued' to  the value of '_refine_diff_density_rms' tag upon deposition.
The information was removed and stored here for further investigation. The 
following lines were extracted (delimited by #--):
#--
 Hydrogen bonds with  H..A < r(A) + 2.000 Angstroms  and  <DHA > 110 deg. 

 D-H         d(D-H)   d(H..A)   <DHA    d(D..A)   A

 O2-H2       0.88(2)  2.03(2)  147(2)   2.806(1)  O3 [ -x+2, -y+1, -z+1 ]
 O2-H2       0.88(2)  2.30(2)  111(2)   2.746(1)  O3
 O3-H3       0.91(2)  1.72(2)  171(2)   2.619(2)  O2S
 O4-H4       0.91(2)  1.77(2)  169(2)   2.659(1)  O1S [ x, y-1, z+1 ]
 O5-H5       0.91(2)  1.89(2)  160(2)   2.762(1)  O4 [ -x+1, -y, -z+2 ]
 O1S-H1SA    0.87(2)  1.89(2)  169(2)   2.742(2)  O4S [ x, y, z-1 ]
 O1S-H1SB    0.91(2)  1.85(3)  163(2)   2.730(2)  O3S
 O2S-H2SA    0.85(3)  1.94(3)  166(2)   2.772(2)  O1S [ -x+2, -y+1, -z+1 ]
 O2S-H2SB    0.94(3)  1.87(3)  167(2)   2.797(2)  O4S
 O3S-H3SA    0.92(2)  1.87(2)  166(2)   2.778(2)  O1
 O3S-H3SA    0.92(2)  2.61(2)  118(3)   3.151(2)  O2
 O3S-H3SB    0.83(3)  2.31(2)  129(3)   2.909(2)  O5 [ -x+1, -y+1, -z+1 ]
 O4S-H4SA    0.99(3)  1.78(3)  176(2)   2.765(2)  O3S [ -x+1, -y+1, -z+1 ]
#--
Antanas Vaitkus,
2015-02-28

The following automatic conversions were performed:

'_exptl_crystal_density_meas' value 'not measured' was changed to '?'
- the value is perceived as not measured.

Automatic conversion script
Id: cif_fix_values 3008 2015-01-20 13:52:24Z robertas 
;
_cod_original_sg_symbol_H-M P-1
_cod_database_code 4511620

loop_
_symmetry_equiv_pos_as_xyz
'x, y, z'
'-x, -y, -z'

loop_
_atom_site_label
_atom_site_type_symbol
_atom_site_fract_x
_atom_site_fract_y
_atom_site_fract_z
_atom_site_U_iso_or_equiv
_atom_site_adp_type
_atom_site_occupancy
_atom_site_symmetry_multiplicity
_atom_site_calc_flag
_atom_site_refinement_flags
O1 O 0.48796(12) 0.37368(10) 0.39973(9) 0.0364(2) Uani 1 1 d .
H1 H 0.406(3) 0.3331(18) 0.4081(18) 0.060(6) Uiso 1 1 d .
O2 O 0.74829(12) 0.49616(9) 0.43048(9) 0.0355(2) Uani 1 1 d .
H2 H 0.840(2) 0.5249(18) 0.4469(18) 0.063(6) Uiso 1 1 d .
O3 O 0.95178(11) 0.39279(9) 0.62126(9) 0.0338(2) Uani 1 1 d .
H3 H 0.981(2) 0.3693(18) 0.702(2) 0.064(6) Uiso 1 1 d .
O4 O 0.68598(13) -0.23497(9) 0.90960(8) 0.0372(2) Uani 1 1 d .
H4 H 0.713(2) -0.3151(19) 0.9543(17) 0.051(5) Uiso 1 1 d .
O5 O 0.44104(12) 0.13102(9) 0.90520(9) 0.0353(2) Uani 1 1 d .
H5 H 0.381(2) 0.1519(16) 0.9672(17) 0.050(5) Uiso 1 1 d .
C1 C 0.62526(14) 0.00992(11) 0.75810(11) 0.0224(2) Uani 1 1 d .
H1A H 0.6710 0.0083 0.8393 0.022(3) Uiso 1 1 calc R
C2 C 0.65215(14) 0.14330(10) 0.67384(10) 0.0227(2) Uani 1 1 d .
C3 C 0.54973(14) 0.19908(11) 0.57844(11) 0.0253(3) Uani 1 1 d .
H3A H 0.4565 0.1574 0.5686 0.033(4) Uiso 1 1 calc R
C4 C 0.58414(14) 0.31615(11) 0.49743(11) 0.0255(3) Uani 1 1 d .
C5 C 0.72023(14) 0.38013(11) 0.51121(11) 0.0258(3) Uani 1 1 d .
C6 C 0.82102(14) 0.32480(11) 0.60883(11) 0.0250(3) Uani 1 1 d .
C7 C 0.78854(14) 0.20704(11) 0.68870(11) 0.0242(2) Uani 1 1 d .
H7 H 0.8588 0.1700 0.7532 0.022(3) Uiso 1 1 calc R
C8 C 0.71635(14) -0.09328(11) 0.70995(11) 0.0238(2) Uani 1 1 d .
C9 C 0.74301(15) -0.21444(12) 0.78993(11) 0.0267(3) Uani 1 1 d .
C10 C 0.82581(16) -0.31055(12) 0.74938(13) 0.0319(3) Uani 1 1 d .
H10 H 0.8426 -0.3917 0.8042 0.036(4) Uiso 1 1 calc R
C11 C 0.88343(16) -0.28654(13) 0.62826(13) 0.0345(3) Uani 1 1 d .
H11 H 0.9395 -0.3516 0.6010 0.036(4) Uiso 1 1 calc R
C12 C 0.85911(16) -0.16800(14) 0.54746(13) 0.0346(3) Uani 1 1 d .
H12 H 0.8980 -0.1518 0.4651 0.041(4) Uiso 1 1 calc R
C13 C 0.77618(15) -0.07214(12) 0.58889(12) 0.0295(3) Uani 1 1 d .
H13 H 0.7603 0.0089 0.5336 0.027(3) Uiso 1 1 calc R
C14 C 0.44839(14) -0.01699(11) 0.78197(10) 0.0234(2) Uani 1 1 d .
C15 C 0.36051(15) 0.04716(11) 0.85782(11) 0.0275(3) Uani 1 1 d .
C16 C 0.19888(16) 0.02694(14) 0.88180(14) 0.0377(3) Uani 1 1 d .
H16 H 0.1416 0.0704 0.9331 0.045(4) Uiso 1 1 calc R
C17 C 0.12240(17) -0.05702(15) 0.83023(15) 0.0422(4) Uani 1 1 d .
H17 H 0.0091(19) -0.0724(14) 0.8474(14) 0.038(4) Uiso 1 1 d .
C18 C 0.20595(17) -0.12095(15) 0.75485(14) 0.0395(3) Uani 1 1 d .
H18 H 0.1536 -0.1780 0.7196 0.039(4) Uiso 1 1 calc R
C19 C 0.36818(16) -0.10058(12) 0.73129(12) 0.0308(3) Uani 1 1 d .
H19 H 0.4246 -0.1445 0.6799 0.029(4) Uiso 1 1 calc R
O1S O 0.74232(14) 0.53683(11) 0.06476(10) 0.0411(3) Uani 1 1 d .
H1SA H 0.723(2) 0.467(2) 0.0445(19) 0.067(6) Uiso 1 1 d .
H1SB H 0.662(2) 0.5406(19) 0.120(2) 0.065(6) Uiso 1 1 d .
O2S O 1.01272(17) 0.33851(14) 0.85837(12) 0.0566(3) Uani 1 1 d .
H2SA H 1.076(3) 0.387(2) 0.882(2) 0.087(8) Uiso 1 1 d .
H2SB H 0.917(4) 0.342(2) 0.904(3) 0.104(9) Uiso 1 1 d .
O3S O 0.50623(13) 0.60062(11) 0.21428(10) 0.0405(3) Uani 1 1 d .
H3SA H 0.504(2) 0.533(2) 0.285(2) 0.066(6) Uiso 1 1 d .
H3SB H 0.531(3) 0.669(2) 0.229(2) 0.077(7) Uiso 1 1 d .
O4S O 0.71104(15) 0.32604(12) 0.97457(12) 0.0498(3) Uani 1 1 d .
H4SA H 0.637(3) 0.350(2) 0.905(2) 0.096(8) Uiso 1 1 d .
H4SB H 0.685(3) 0.255(3) 1.017(2) 0.087(8) Uiso 1 1 d .

loop_
_atom_site_aniso_label
_atom_site_aniso_U_11
_atom_site_aniso_U_22
_atom_site_aniso_U_33
_atom_site_aniso_U_23
_atom_site_aniso_U_13
_atom_site_aniso_U_12
O1 0.0312(5) 0.0371(5) 0.0341(5) 0.0049(4) -0.0095(4) -0.0073(4)
O2 0.0333(5) 0.0309(5) 0.0359(5) 0.0047(4) -0.0019(4) -0.0090(4)
O3 0.0316(5) 0.0361(5) 0.0319(5) -0.0030(4) -0.0027(4) -0.0148(4)
O4 0.0571(6) 0.0264(5) 0.0250(5) -0.0029(4) 0.0063(4) 0.0062(4)
O5 0.0416(5) 0.0316(5) 0.0361(5) -0.0158(4) 0.0118(4) -0.0066(4)
C1 0.0252(6) 0.0218(5) 0.0204(5) -0.0057(4) 0.0006(4) -0.0027(4)
C2 0.0253(6) 0.0216(5) 0.0218(5) -0.0071(4) 0.0027(4) -0.0020(4)
C3 0.0241(6) 0.0263(6) 0.0257(6) -0.0064(5) 0.0002(5) -0.0056(5)
C4 0.0248(6) 0.0281(6) 0.0227(6) -0.0048(5) -0.0010(5) 0.0001(5)
C5 0.0269(6) 0.0232(6) 0.0259(6) -0.0042(5) 0.0047(5) -0.0030(5)
C6 0.0226(6) 0.0279(6) 0.0263(6) -0.0100(5) 0.0026(5) -0.0051(5)
C7 0.0239(6) 0.0259(6) 0.0231(6) -0.0066(5) -0.0014(4) -0.0009(4)
C8 0.0230(6) 0.0251(6) 0.0247(6) -0.0090(5) -0.0005(4) -0.0026(4)
C9 0.0280(6) 0.0285(6) 0.0252(6) -0.0097(5) 0.0005(5) -0.0023(5)
C10 0.0337(7) 0.0255(6) 0.0375(7) -0.0103(5) -0.0006(5) 0.0014(5)
C11 0.0294(7) 0.0380(7) 0.0424(8) -0.0226(6) 0.0035(6) 0.0008(5)
C12 0.0333(7) 0.0435(8) 0.0301(7) -0.0159(6) 0.0057(5) -0.0019(6)
C13 0.0315(6) 0.0318(7) 0.0252(6) -0.0070(5) 0.0009(5) -0.0017(5)
C14 0.0257(6) 0.0217(5) 0.0204(5) -0.0008(4) 0.0002(4) -0.0020(4)
C15 0.0317(6) 0.0233(6) 0.0255(6) -0.0028(5) 0.0022(5) -0.0010(5)
C16 0.0307(7) 0.0398(8) 0.0393(8) -0.0058(6) 0.0072(6) 0.0034(6)
C17 0.0260(7) 0.0505(9) 0.0450(9) -0.0024(7) 0.0006(6) -0.0056(6)
C18 0.0339(7) 0.0462(8) 0.0381(8) -0.0076(6) -0.0071(6) -0.0127(6)
C19 0.0330(7) 0.0324(7) 0.0274(6) -0.0079(5) -0.0016(5) -0.0055(5)
O1S 0.0477(6) 0.0369(6) 0.0366(6) -0.0060(5) 0.0043(5) -0.0040(5)
O2S 0.0522(8) 0.0769(9) 0.0456(7) -0.0224(6) -0.0078(6) -0.0127(7)
O3S 0.0530(7) 0.0331(6) 0.0327(5) -0.0043(5) 0.0016(5) -0.0004(5)
O4S 0.0563(7) 0.0433(7) 0.0474(7) -0.0062(5) -0.0070(6) -0.0051(5)

loop_
_atom_type_symbol
_atom_type_description
_atom_type_scat_dispersion_real
_atom_type_scat_dispersion_imag
_atom_type_scat_source
C C 0.0033 0.0016 'International Tables Vol C Tables 4.2.6.8 and 6.1.1.4'
H H 0.0000 0.0000 'International Tables Vol C Tables 4.2.6.8 and 6.1.1.4'
O O 0.0106 0.0060 'International Tables Vol C Tables 4.2.6.8 and 6.1.1.4'

loop_
_geom_angle_atom_site_label_1
_geom_angle_atom_site_label_2
_geom_angle_atom_site_label_3
_geom_angle
C14 C1 C2 112.07(9)
C14 C1 C8 112.76(9)
C2 C1 C8 111.55(9)
C3 C2 C7 119.27(10)
C3 C2 C1 121.70(10)
C7 C2 C1 118.91(10)
C2 C3 C4 120.31(11)
O1 C4 C3 122.33(11)
O1 C4 C5 116.85(11)
C3 C4 C5 120.81(11)
O2 C5 C4 118.90(11)
O2 C5 C6 122.49(11)
C4 C5 C6 118.60(11)
O3 C6 C7 122.45(11)
O3 C6 C5 116.76(11)
C7 C6 C5 120.79(11)
C6 C7 C2 120.20(11)
C13 C8 C9 117.68(11)
C13 C8 C1 122.89(10)
C9 C8 C1 119.43(10)
O4 C9 C10 121.23(11)
O4 C9 C8 117.78(11)
C10 C9 C8 120.99(11)
C11 C10 C9 119.90(12)
C12 C11 C10 120.36(12)
C11 C12 C13 119.37(12)
C8 C13 C12 121.69(12)
C19 C14 C15 117.76(11)
C19 C14 C1 123.59(11)
C15 C14 C1 118.64(10)
O5 C15 C16 122.07(12)
O5 C15 C14 116.93(11)
C16 C15 C14 120.99(12)
C17 C16 C15 119.92(13)
C18 C17 C16 120.25(13)
C17 C18 C19 119.63(13)
C14 C19 C18 121.44(13)

loop_
_geom_bond_atom_site_label_1
_geom_bond_atom_site_label_2
_geom_bond_distance
O1 C4 1.3751(15)
O2 C5 1.3666(14)
O3 C6 1.3726(14)
O4 C9 1.3689(15)
O5 C15 1.3683(15)
C1 C14 1.5235(16)
C1 C2 1.5257(15)
C1 C8 1.5279(16)
C2 C3 1.3853(17)
C2 C7 1.3927(16)
C3 C4 1.3873(17)
C4 C5 1.3888(17)
C5 C6 1.3928(18)
C6 C7 1.3842(17)
C8 C13 1.3904(17)
C8 C9 1.3965(17)
C9 C10 1.3905(18)
C10 C11 1.3830(19)
C11 C12 1.376(2)
C12 C13 1.3938(18)
C14 C19 1.3861(17)
C14 C15 1.4012(17)
C15 C16 1.3871(19)
C16 C17 1.379(2)
C17 C18 1.379(2)
C18 C19 1.3917(19)

loop_
_geom_torsion_atom_site_label_1
_geom_torsion_atom_site_label_2
_geom_torsion_atom_site_label_3
_geom_torsion_atom_site_label_4
_geom_torsion
C14 C1 C2 C3 -34.66(15)
C8 C1 C2 C3 92.85(13)
C14 C1 C2 C7 149.32(11)
C8 C1 C2 C7 -83.17(13)
C7 C2 C3 C4 1.05(17)
C1 C2 C3 C4 -174.97(10)
C2 C3 C4 O1 178.46(11)
C2 C3 C4 C5 -0.78(18)
O1 C4 C5 O2 1.71(17)
C3 C4 C5 O2 -179.01(11)
O1 C4 C5 C6 -179.80(11)
C3 C4 C5 C6 -0.53(18)
O2 C5 C6 O3 0.20(18)
C4 C5 C6 O3 -178.23(11)
O2 C5 C6 C7 180.00(11)
C4 C5 C6 C7 1.57(18)
O3 C6 C7 C2 178.47(11)
C5 C6 C7 C2 -1.31(18)
C3 C2 C7 C6 -0.01(17)
C1 C2 C7 C6 176.11(10)
C14 C1 C8 C13 109.93(13)
C2 C1 C8 C13 -17.20(16)
C14 C1 C8 C9 -70.61(14)
C2 C1 C8 C9 162.26(11)
C13 C8 C9 O4 179.18(11)
C1 C8 C9 O4 -0.30(17)
C13 C8 C9 C10 -0.34(18)
C1 C8 C9 C10 -179.83(11)
O4 C9 C10 C11 -179.33(12)
C8 C9 C10 C11 0.2(2)
C9 C10 C11 C12 -0.1(2)
C10 C11 C12 C13 0.2(2)
C9 C8 C13 C12 0.43(19)
C1 C8 C13 C12 179.90(11)
C11 C12 C13 C8 -0.4(2)
C2 C1 C14 C19 108.02(13)
C8 C1 C14 C19 -18.84(16)
C2 C1 C14 C15 -71.07(13)
C8 C1 C14 C15 162.07(10)
C19 C14 C15 O5 -178.85(11)
C1 C14 C15 O5 0.29(16)
C19 C14 C15 C16 0.36(18)
C1 C14 C15 C16 179.51(11)
O5 C15 C16 C17 178.93(13)
C14 C15 C16 C17 -0.2(2)
C15 C16 C17 C18 0.0(2)
C16 C17 C18 C19 0.2(2)
C15 C14 C19 C18 -0.21(19)
C1 C14 C19 C18 -179.31(12)
C17 C18 C19 C14 -0.1(2)
